data_4113531
loop_
_publ_author_name
'Tomoaki Hamada'
'Kei Manabe'
'Shunpei Ishikawa'
'Satoshi Nagayama'
'Motoo Shiro'
'Sh\=u Kobayashi'

_publ_section_title
;
 Catalytic Asymmetric Aldol Reactions in Aqueous Media Using Chiral
 Bis-pyridino-18-crown-6-Rare Earth Metal Triflate Complexes
;
_journal_name_full 'Journal of the American Chemical Society'
_journal_page_first 2989
_journal_page_last 2996
_journal_paper_doi 10.1021/ja028698z
_journal_volume 125
_journal_year 2003
_chemical_formula_sum 'C22 H30 Gd N5 O13'
_chemical_formula_weight 729.75
_space_group_IT_number 4
_symmetry_cell_setting monoclinic
_symmetry_Int_Tables_number 4
_symmetry_space_group_name_Hall 'P 2yb'
_symmetry_space_group_name_H-M 'P 1 21 1'
_cell_angle_alpha 90
_cell_angle_beta 101.909(3)
_cell_angle_gamma 90
_cell_formula_units_Z 2
_cell_length_a 9.7629(9)
_cell_length_b 17.059(1)
_cell_length_c 9.7530(9)
_cell_measurement_reflns_used 7639
_cell_measurement_temperature 293.2
_cell_measurement_theta_max 27.5
_cell_measurement_theta_min 2.4
_cell_volume 1589.4(2)
_computing_cell_refinement PROCESS-AUTO
_computing_data_collection PROCESS-AUTO
_computing_data_reduction 'teXsan Ver. 1.10'
_computing_publication_material 'teXsan Ver. 1.10'
_computing_structure_refinement 'teXsan Ver. 1.10'
_computing_structure_solution SIR97
_diffrn_measured_fraction_theta_full 1.9152
_diffrn_measured_fraction_theta_max 1.9152
_diffrn_measurement_device_type 'Rigaku RAXIS-RAPID Imaging Plate'
_diffrn_measurement_method \w
_diffrn_radiation_type 'Mo K\a'
_diffrn_radiation_wavelength 0.7107
_diffrn_reflns_av_R_equivalents 0.061
_diffrn_reflns_limit_h_max 12
_diffrn_reflns_limit_h_min -12
_diffrn_reflns_limit_k_max 22
_diffrn_reflns_limit_k_min -22
_diffrn_reflns_limit_l_max 12
_diffrn_reflns_limit_l_min -12
_diffrn_reflns_number 9339
_diffrn_reflns_theta_full 27.48
_diffrn_reflns_theta_max 27.48
_exptl_absorpt_coefficient_mu 2.156
_exptl_absorpt_correction_T_max 0.650
_exptl_absorpt_correction_T_min 0.001
_exptl_absorpt_correction_type multi-scan
_exptl_absorpt_process_details '(Higashi, 1995)'
_exptl_crystal_colour colorless
_exptl_crystal_density_diffrn 1.525
_exptl_crystal_description block
_exptl_crystal_size_max 0.300
_exptl_crystal_size_mid 0.200
_exptl_crystal_size_min 0.200
_refine_diff_density_max 1.06
_refine_diff_density_min -1.49
_refine_ls_abs_structure_Flack 0.03(3)
_refine_ls_extinction_method none
_refine_ls_goodness_of_fit_ref 1.011
_refine_ls_hydrogen_treatment noref
_refine_ls_number_parameters 371
_refine_ls_number_reflns 7223
_refine_ls_R_factor_gt 0.0712
_refine_ls_shift/su_max 1.8646
_refine_ls_structure_factor_coef Fsqd
_refine_ls_weighting_details 'w = 1/[\s^2^(Fo^2^) + (0.18400(Max(Fo^2^,0) + 2Fc^2^)/3)^2^]'
_refine_ls_weighting_scheme calc
_refine_ls_wR_factor_ref 0.2063
_reflns_number_gt 6655
_reflns_number_total 7228
_reflns_threshold_expression F^2^>2.0\s(F^2^)
_cod_data_source_file ja028698zsi20030105_093047_2.cif
_cod_data_source_block 010430TH
_cod_original_formula_sum 'C22 H30 Gd N5 O13 '
_cod_database_code 4113531

loop_
_symmetry_equiv_pos_as_xyz
x,y,z
-x,1/2+y,-z

loop_
_atom_site_label
_atom_site_type_symbol
_atom_site_fract_x
_atom_site_fract_y
_atom_site_fract_z
_atom_site_U_iso_or_equiv
_atom_site_adp_type
_atom_site_occupancy
_atom_site_calc_flag
Gd(1) Gd 0.76098(3) 0.283(2) 0.23897(3) 0.0461(1) Uani 1.00 d
O(1) O 0.8978(8) 0.163(2) 0.2249(7) 0.058(2) Uani 1.00 d
O(2) O 0.812(1) 0.195(2) 0.446(1) 0.057(2) Uani 1.00 d
O(3) O 0.554(1) 0.372(2) 0.186(1) 0.063(2) Uani 1.00 d
O(4) O 0.7748(8) 0.402(2) 0.1008(7) 0.059(2) Uani 1.00 d
O(5) O 0.835(1) 0.373(2) 0.443(1) 0.066(2) Uani 1.00 d
O(6) O 0.9999(8) 0.331(2) 0.3471(10) 0.072(2) Uani 1.00 d
O(7) O 1.054(2) 0.393(2) 0.546(2) 0.120(6) Uani 1.00 d
O(8) O 0.6532(10) 0.233(2) -0.0003(8) 0.072(2) Uani 1.00 d
O(9) O 0.555(1) 0.193(2) 0.166(1) 0.069(2) Uani 1.00 d
O(10) O 0.466(2) 0.160(2) -0.044(2) 0.142(6) Uani 1.00 d
O(11) O 0.788(1) -0.002(2) 0.910(1) 0.091(3) Uani 1.00 d
O(12) O 0.696(2) 0.032(2) 0.696(2) 0.141(6) Uani 1.00 d
O(13) O 0.909(1) 0.066(2) 0.787(1) 0.089(3) Uani 1.00 d
N(1) N 0.9323(9) 0.282(2) 0.0672(8) 0.061(2) Uani 1.00 d
N(2) N 0.5891(8) 0.281(2) 0.4088(7) 0.056(2) Uani 1.00 d
N(3) N 0.966(1) 0.369(2) 0.451(1) 0.074(3) Uani 1.00 d
N(4) N 0.553(1) 0.195(2) 0.038(1) 0.076(3) Uani 1.00 d
N(5) N 0.798(2) 0.032(2) 0.797(2) 0.081(3) Uani 1.00 d
C(1) C 0.961(2) 0.347(2) 0.005(2) 0.070(4) Uani 1.00 d
C(2) C 1.048(2) 0.351(2) -0.083(2) 0.086(5) Uani 1.00 d
C(3) C 1.114(2) 0.283(3) -0.116(1) 0.091(4) Uani 1.00 d
C(4) C 1.092(2) 0.214(2) -0.058(2) 0.085(4) Uani 1.00 d
C(5) C 0.994(2) 0.219(2) 0.035(2) 0.069(4) Uani 1.00 d
C(6) C 0.956(2) 0.143(2) 0.107(1) 0.087(4) Uani 1.00 d
C(7) C 0.904(1) 0.097(2) 0.323(1) 0.071(3) Uani 1.00 d
C(8) C 0.778(2) 0.048(2) 0.277(2) 0.103(6) Uani 1.00 d
C(9) C 0.918(1) 0.133(2) 0.468(1) 0.071(3) Uani 1.00 d
C(10) C 1.050(2) 0.157(2) 0.524(3) 0.088(5) Uani 1.00 d
C(11) C 0.769(1) 0.214(2) 0.576(1) 0.072(3) Uani 1.00 d
C(12) C 0.626(1) 0.248(2) 0.539(1) 0.066(2) Uani 1.00 d
C(13) C 0.533(2) 0.248(2) 0.631(1) 0.091(4) Uani 1.00 d
C(14) C 0.407(2) 0.285(3) 0.593(2) 0.101(4) Uani 1.00 d
C(15) C 0.364(1) 0.317(2) 0.460(2) 0.098(4) Uani 1.00 d
C(16) C 0.459(1) 0.317(2) 0.373(1) 0.067(3) Uani 1.00 d
C(17) C 0.424(1) 0.351(2) 0.229(1) 0.070(3) Uani 1.00 d
C(18) C 0.537(1) 0.434(2) 0.086(1) 0.067(3) Uani 1.00 d
C(19) C 0.463(2) 0.398(3) -0.059(2) 0.080(6) Uani 1.00 d
C(20) C 0.679(1) 0.467(2) 0.097(1) 0.071(3) Uani 1.00 d
C(21) C 0.736(2) 0.522(2) 0.234(2) 0.073(4) Uani 1.00 d
C(22) C 0.891(1) 0.423(2) 0.036(2) 0.074(3) Uani 1.00 d
H(1) H 1.0712 0.3957 -0.1238 0.0995 Uiso 1.00 calc
H(2) H 1.1739 0.2801 -0.1814 0.1083 Uiso 1.00 calc
H(3) H 1.1440 0.1619 -0.0653 0.1065 Uiso 1.00 calc
H(4) H 0.5609 0.2176 0.7196 0.1080 Uiso 1.00 calc
H(5) H 0.3491 0.2851 0.6587 0.1182 Uiso 1.00 calc
H(6) H 0.2735 0.3316 0.4283 0.1153 Uiso 1.00 calc
H(7) H 1.0367 0.1063 0.1368 0.1081 Uiso 1.00 calc
H(8) H 0.8877 0.1076 0.0427 0.1081 Uiso 1.00 calc
H(9) H 0.7732 0.1651 0.6331 0.0872 Uiso 1.00 calc
H(10) H 0.8360 0.2482 0.6271 0.0872 Uiso 1.00 calc
H(11) H 0.3658 0.3923 0.2298 0.0850 Uiso 1.00 calc
H(12) H 0.3716 0.3099 0.1637 0.0850 Uiso 1.00 calc
H(13) H 0.8611 0.4470 -0.0454 0.0999 Uiso 1.00 calc
H(14) H 0.9578 0.4499 0.1023 0.0999 Uiso 1.00 calc
H(15) H 0.9814 0.0590 0.3190 0.0830 Uiso 1.00 calc
H(16) H 0.8950 0.0887 0.5290 0.0801 Uiso 1.00 calc
H(17) H 0.4796 0.4695 0.1142 0.0794 Uiso 1.00 calc
H(18) H 0.6807 0.4946 0.0148 0.0802 Uiso 1.00 calc
H(19) H 0.6862 0.0848 0.2772 0.1605 Uiso 1.00 calc
H(20) H 0.7532 0.0332 0.1777 0.1605 Uiso 1.00 calc
H(21) H 0.7553 0.0055 0.3296 0.1605 Uiso 1.00 calc
H(22) H 1.1268 0.1217 0.5473 0.1183 Uiso 1.00 calc
H(23) H 1.0823 0.2001 0.4703 0.1183 Uiso 1.00 calc
H(24) H 1.0526 0.1857 0.6185 0.1183 Uiso 1.00 calc
H(25) H 0.3774 0.3776 -0.0513 0.0958 Uiso 1.00 calc
H(26) H 0.4507 0.4418 -0.1228 0.0958 Uiso 1.00 calc
H(27) H 0.5220 0.3610 -0.0877 0.0958 Uiso 1.00 calc
H(28) H 0.7347 0.4891 0.3173 0.0901 Uiso 1.00 calc
H(29) H 0.8285 0.5358 0.2357 0.0901 Uiso 1.00 calc
H(30) H 0.6765 0.5633 0.2330 0.0901 Uiso 1.00 calc

loop_
_atom_site_aniso_label
_atom_site_aniso_U_11
_atom_site_aniso_U_22
_atom_site_aniso_U_33
_atom_site_aniso_U_12
_atom_site_aniso_U_13
_atom_site_aniso_U_23
Gd(1) 0.0448(2) 0.0532(2) 0.0432(2) -0.0008(4) 0.0162(1) -0.0002(4)
O(1) 0.070(4) 0.049(3) 0.060(4) 0.008(2) 0.023(3) -0.003(2)
O(2) 0.054(4) 0.071(5) 0.050(4) 0.006(3) 0.016(3) 0.012(3)
O(3) 0.058(4) 0.069(5) 0.066(5) 0.012(3) 0.023(4) 0.014(3)
O(4) 0.066(4) 0.059(3) 0.056(3) -0.003(3) 0.023(3) 0.010(2)
O(5) 0.073(5) 0.064(4) 0.063(5) -0.004(4) 0.020(4) -0.012(3)
O(6) 0.050(3) 0.086(5) 0.082(5) -0.005(3) 0.020(3) -0.012(4)
O(7) 0.10(1) 0.14(2) 0.09(1) -0.019(10) -0.027(8) -0.045(9)
O(8) 0.082(5) 0.089(5) 0.045(3) -0.018(4) 0.012(3) -0.006(3)
O(9) 0.063(5) 0.074(5) 0.070(4) -0.016(3) 0.015(4) 0.010(4)
O(10) 0.13(1) 0.15(1) 0.13(1) -0.068(10) -0.011(10) -0.06(1)
O(11) 0.090(6) 0.098(5) 0.094(6) -0.014(5) 0.041(5) 0.013(5)
O(12) 0.12(1) 0.17(1) 0.11(1) -0.06(1) -0.016(8) 0.044(10)
O(13) 0.084(6) 0.109(6) 0.081(6) -0.006(5) 0.033(4) 0.019(5)
N(1) 0.063(4) 0.069(3) 0.056(3) -0.007(6) 0.023(3) -0.009(6)
N(2) 0.055(3) 0.066(4) 0.049(3) 0.005(6) 0.018(3) -0.008(5)
N(3) 0.071(4) 0.082(6) 0.069(5) -0.009(4) 0.013(4) -0.006(4)
N(4) 0.080(6) 0.080(6) 0.071(4) -0.006(4) 0.024(4) -0.003(4)
N(5) 0.092(7) 0.059(5) 0.095(7) -0.008(5) 0.023(6) 0.008(5)
C(1) 0.074(9) 0.078(5) 0.061(7) -0.020(5) 0.023(5) -0.003(5)
C(2) 0.075(10) 0.104(8) 0.096(10) -0.028(7) 0.056(7) -0.020(8)
C(3) 0.099(8) 0.102(5) 0.090(8) -0.033(8) 0.066(7) -0.036(9)
C(4) 0.067(8) 0.087(6) 0.12(1) -0.011(6) 0.059(7) -0.038(7)
C(5) 0.078(8) 0.067(5) 0.068(8) -0.009(5) 0.029(5) -0.015(4)
C(6) 0.15(1) 0.067(5) 0.070(7) 0.000(7) 0.074(7) -0.009(5)
C(7) 0.079(6) 0.065(5) 0.074(5) 0.014(4) 0.028(5) 0.024(3)
C(8) 0.11(1) 0.11(1) 0.10(1) -0.05(1) 0.026(8) -0.004(10)
C(9) 0.077(6) 0.068(6) 0.076(5) 0.018(4) 0.032(5) 0.020(4)
C(10) 0.071(7) 0.11(1) 0.09(1) 0.035(7) 0.013(8) 0.007(9)
C(11) 0.081(6) 0.093(7) 0.040(4) 0.006(5) 0.012(4) 0.002(4)
C(12) 0.071(5) 0.080(5) 0.049(4) -0.013(5) 0.015(3) 0.000(4)
C(13) 0.099(8) 0.131(9) 0.056(6) -0.018(7) 0.046(5) -0.003(6)
C(14) 0.094(7) 0.14(1) 0.090(6) -0.02(1) 0.065(6) -0.025(9)
C(15) 0.061(7) 0.14(1) 0.108(9) 0.015(7) 0.057(6) 0.009(9)
C(16) 0.054(5) 0.074(5) 0.079(5) 0.004(4) 0.028(4) -0.001(5)
C(17) 0.054(5) 0.079(6) 0.083(6) 0.015(4) 0.027(5) 0.013(5)
C(18) 0.071(5) 0.064(5) 0.063(5) 0.010(4) 0.010(5) 0.010(3)
C(19) 0.07(1) 0.12(2) 0.047(6) 0.021(10) 0.009(5) 0.008(7)
C(20) 0.076(6) 0.063(5) 0.079(6) 0.007(3) 0.030(5) 0.009(4)
C(21) 0.087(10) 0.050(6) 0.087(8) 0.002(5) 0.030(6) 0.005(4)
C(22) 0.073(7) 0.081(6) 0.079(8) -0.014(5) 0.041(5) 0.005(6)

loop_
_atom_type_symbol
_atom_type_description
_atom_type_scat_dispersion_real
_atom_type_scat_dispersion_imag
_atom_type_scat_source
C C 0.003 0.002
;International Tables for Crystallography
(1992, Vol. C, Tables 4.2.6.8 and 6.1.1.1)
;
H H 0.000 0.000
;International Tables for Crystallography
(1992, Vol. C, Table 6.1.1.2)
;
Gd Gd -0.165 3.904
;International Tables for Crystallography
(1992, Vol. C, Tables 4.2.6.8 and 6.1.1.1)
;
N N 0.006 0.003
;International Tables for Crystallography
(1992, Vol. C, Tables 4.2.6.8 and 6.1.1.1)
;
O O 0.011 0.006
;International Tables for Crystallography
(1992, Vol. C, Tables 4.2.6.8 and 6.1.1.1)
;
